data_7106741
loop_
_publ_author_name
'Peter Bellham'
'Michael S. Hill'
'David J. Liptrot'
'Dugald J. MacDougall'
'Mary F. Mahon'

_publ_section_title
;
 Alkylstrontium diamidoboranes: B-hydride elimination and Sr-C insertion
;
_journal_name_full Chem.Commun.
_journal_page_first 9060
_journal_paper_doi 10.1039/c1cc12825f
_journal_volume 47
_journal_year 2011
_chemical_formula_sum 'C17 H44 B N O2 Si2 Sr'
_chemical_formula_weight 449.14
_chemical_name_systematic
;
?
;
_space_group_IT_number 2
_symmetry_cell_setting triclinic
_symmetry_space_group_name_Hall '-P 1'
_symmetry_space_group_name_H-M 'P -1'
_atom_sites_solution_hydrogens geom
_atom_sites_solution_primary direct
_atom_sites_solution_secondary difmap
_audit_creation_method SHELXL-97
_cell_angle_alpha 100.864(1)
_cell_angle_beta 95.568(1)
_cell_angle_gamma 118.654(1)
_cell_formula_units_Z 2
_cell_length_a 10.1308(2)
_cell_length_b 10.4122(2)
_cell_length_c 14.4298(4)
_cell_measurement_reflns_used 29119
_cell_measurement_temperature 150(2)
_cell_measurement_theta_max 27.485
_cell_measurement_theta_min 2.910
_cell_volume 1280.37(5)
_computing_cell_refinement 'HKL Scalepack (Otwinowski & Minor 1997)'
_computing_data_collection 'Collect (Bruker AXS BV 1997-2004)'
_computing_data_reduction 'Denzo & Scalepack (Otwinowski, Minor 1997)'
_computing_molecular_graphics 'ORTEX (P.McArdle 1995)'
_computing_publication_material 'SHELXL-97/2 (Sheldrick 1997)'
_computing_structure_refinement 'SHELXL-97/2 (Sheldrick 1997)'
_computing_structure_solution 'SHELXS-97 (Sheldrick 1990)'
_diffrn_ambient_temperature 150(2)
_diffrn_measured_fraction_theta_full 0.988
_diffrn_measured_fraction_theta_max 0.988
_diffrn_measurement_device_type '95mm CCD camera on \k-goniostat'
_diffrn_measurement_method CCD
_diffrn_radiation_monochromator 'horizonally mounted graphite crystal'
_diffrn_radiation_source 'fine-focus sealed tube'
_diffrn_radiation_type MoK\a
_diffrn_radiation_wavelength 0.71073
_diffrn_reflns_av_R_equivalents 0.0540
_diffrn_reflns_av_sigmaI/netI 0.0382
_diffrn_reflns_limit_h_max 13
_diffrn_reflns_limit_h_min -13
_diffrn_reflns_limit_k_max 13
_diffrn_reflns_limit_k_min -13
_diffrn_reflns_limit_l_max 18
_diffrn_reflns_limit_l_min -18
_diffrn_reflns_number 24214
_diffrn_reflns_theta_full 27.52
_diffrn_reflns_theta_max 27.52
_diffrn_reflns_theta_min 4.40
_exptl_absorpt_coefficient_mu 2.208
_exptl_absorpt_correction_T_max 0.81
_exptl_absorpt_correction_T_min 0.54
_exptl_absorpt_correction_type multi-scan
_exptl_absorpt_process_details
;
multi-scan from symmetry-related measurements
Sortav (Blessing 1995)
;
_exptl_crystal_colour colorless
_exptl_crystal_density_diffrn 1.165
_exptl_crystal_density_method 'not measured'
_exptl_crystal_description tabloid
_exptl_crystal_F_000 480
_exptl_crystal_size_max 0.45
_exptl_crystal_size_mid 0.35
_exptl_crystal_size_min 0.12
_refine_diff_density_max 0.802
_refine_diff_density_min -0.865
_refine_diff_density_rms 0.068
_refine_ls_extinction_coef 0.012(2)
_refine_ls_extinction_expression Fc^*^=kFc[1+0.001xFc^2^\l^3^/sin(2\q)]^-1/4^
_refine_ls_extinction_method SHELXL
_refine_ls_goodness_of_fit_ref 1.076
_refine_ls_hydrogen_treatment constr
_refine_ls_matrix_type full
_refine_ls_number_parameters 333
_refine_ls_number_reflns 5825
_refine_ls_number_restraints 0
_refine_ls_restrained_S_all 1.076
_refine_ls_R_factor_all 0.0439
_refine_ls_R_factor_gt 0.0373
_refine_ls_shift/su_max 0.002
_refine_ls_shift/su_mean 0.000
_refine_ls_structure_factor_coef Fsqd
_refine_ls_weighting_details 'calc w=1/[\s^2^(Fo^2^)+(0.0498P)^2^+0.4704P] where P=(Fo^2^+2Fc^2^)/3'
_refine_ls_weighting_scheme calc
_refine_ls_wR_factor_gt 0.0928
_refine_ls_wR_factor_ref 0.0972
_reflns_number_gt 5234
_reflns_number_total 5825
_reflns_threshold_expression >2sigma(I)
_cod_data_source_file c1cc12825f.txt
_cod_data_source_block k09msh34
_cod_original_sg_symbol_H-M P-1
_cod_database_code 7106741

loop_
_symmetry_equiv_pos_as_xyz
'x, y, z'
'-x, -y, -z'

loop_
_atom_site_label
_atom_site_type_symbol
_atom_site_fract_x
_atom_site_fract_y
_atom_site_fract_z
_atom_site_U_iso_or_equiv
_atom_site_adp_type
_atom_site_occupancy
_atom_site_symmetry_multiplicity
_atom_site_calc_flag
_atom_site_refinement_flags
_atom_site_disorder_assembly
_atom_site_disorder_group
Sr1 Sr 1.01815(2) 1.00662(2) 0.153944(14) 0.03394(10) Uani 1 1 d . . .
Si1 Si 1.28559(8) 1.43260(8) 0.29692(5) 0.04637(18) Uani 1 1 d . . .
Si2 Si 0.99760(8) 1.22542(8) 0.37669(5) 0.04183(17) Uani 1 1 d . A .
O1 O 0.8795(2) 0.7198(2) 0.14358(15) 0.0566(5) Uani 1 1 d . A .
O2 O 1.2176(12) 0.9605(16) 0.2488(9) 0.0460(18) Uani 0.50 1 d P A 1
O2A O 1.1860(13) 0.9520(14) 0.2687(8) 0.0467(18) Uani 0.50 1 d P A 2
N1 N 0.7373(2) 0.9522(2) 0.08249(15) 0.0413(4) Uani 1 1 d . A 1
C1 C 1.0936(4) 1.2718(3) 0.2768(2) 0.0358(6) Uani 0.75 1 d P A 1
H1A H 1.0961 1.1808 0.2436 0.043 Uiso 0.75 1 calc PR A 1
H1B H 1.0260 1.2856 0.2304 0.043 Uiso 0.75 1 calc PR A 1
C2 C 1.3206(5) 1.4942(5) 0.1844(3) 0.0694(12) Uani 0.75 1 d P A 1
H2A H 1.3271 1.4177 0.1371 0.104 Uiso 0.75 1 calc PR A 1
H2B H 1.4175 1.5916 0.1993 0.104 Uiso 0.75 1 calc PR A 1
H2C H 1.2356 1.5059 0.1576 0.104 Uiso 0.75 1 calc PR A 1
C3 C 1.3360(8) 1.6099(5) 0.3927(4) 0.0779(15) Uani 0.75 1 d P A 1
H3A H 1.2613 1.6415 0.3780 0.117 Uiso 0.75 1 calc PR A 1
H3B H 1.4396 1.6914 0.3937 0.117 Uiso 0.75 1 calc PR A 1
H3C H 1.3333 1.5886 0.4560 0.117 Uiso 0.75 1 calc PR A 1
C4 C 1.4426(4) 1.3907(6) 0.3355(5) 0.0819(15) Uani 0.75 1 d P A 1
H4A H 1.4339 1.3656 0.3976 0.123 Uiso 0.75 1 calc PR A 1
H4B H 1.5438 1.4802 0.3422 0.123 Uiso 0.75 1 calc PR A 1
H4C H 1.4309 1.3046 0.2865 0.123 Uiso 0.75 1 calc PR A 1
C6 C 1.1181(4) 1.2823(4) 0.4995(2) 0.0669(8) Uani 1 1 d . . .
H6A H 1.1800 1.2333 0.4978 0.100 Uiso 1 1 calc R A .
H6B H 1.0511 1.2506 0.5453 0.100 Uiso 1 1 calc R . .
H6C H 1.1864 1.3929 0.5200 0.100 Uiso 1 1 calc R . .
C7 C 0.8751(5) 1.3151(4) 0.3902(3) 0.0778(10) Uani 1 1 d . . .
H7A H 0.9389 1.4247 0.3985 0.117 Uiso 1 1 calc R A .
H7B H 0.8301 1.2972 0.4469 0.117 Uiso 1 1 calc R . .
H7C H 0.7924 1.2701 0.3323 0.117 Uiso 1 1 calc R . .
C8 C 0.6019(3) 0.8069(4) 0.0765(3) 0.0635(8) Uani 1 1 d . A 1
H8A H 0.5772 0.8057 0.1404 0.095 Uiso 1 1 calc R A 1
H8B H 0.6228 0.7249 0.0542 0.095 Uiso 1 1 calc R A 1
H8C H 0.5145 0.7921 0.0308 0.095 Uiso 1 1 calc R A 1
C9 C 0.7029(3) 1.0740(4) 0.1143(2) 0.0553(7) Uani 1 1 d . A 1
H9A H 0.6163 1.0581 0.0672 0.083 Uiso 1 1 calc R A 1
H9B H 0.7937 1.1726 0.1192 0.083 Uiso 1 1 calc R A 1
H9C H 0.6756 1.0721 0.1776 0.083 Uiso 1 1 calc R A 1
C10 C 0.7732(13) 0.6302(16) 0.1956(12) 0.078(4) Uani 0.50 1 d P A 1
H10A H 0.6777 0.6347 0.1849 0.093 Uiso 0.50 1 calc PR A 1
H10B H 0.8195 0.6683 0.2658 0.093 Uiso 0.50 1 calc PR A 1
C11 C 0.739(3) 0.474(2) 0.1588(16) 0.121(8) Uani 0.50 1 d P A 1
H11A H 0.6274 0.4040 0.1313 0.146 Uiso 0.50 1 calc PR A 1
H11B H 0.7708 0.4384 0.2112 0.146 Uiso 0.50 1 calc PR A 1
C12A C 0.850(3) 0.469(3) 0.084(2) 0.095(6) Uani 0.50 1 d P A 2
C13 C 0.8439(13) 0.5981(8) 0.0553(6) 0.078(2) Uani 0.50 1 d P A 1
H13A H 0.7474 0.5709 0.0117 0.094 Uiso 0.50 1 calc PR A 1
H13B H 0.9283 0.6337 0.0201 0.094 Uiso 0.50 1 calc PR A 1
C14 C 1.3682(9) 0.9898(12) 0.2437(6) 0.077(2) Uani 0.50 1 d P A 1
H14A H 1.4287 1.0882 0.2287 0.092 Uiso 0.50 1 calc PR A 1
H14B H 1.3636 0.9086 0.1927 0.092 Uiso 0.50 1 calc PR A 1
C15 C 1.4397(17) 0.994(3) 0.3394(12) 0.099(6) Uani 0.50 1 d P A 1
H15A H 1.4612 0.9099 0.3330 0.118 Uiso 0.50 1 calc PR A 1
H15B H 1.5386 1.0912 0.3658 0.118 Uiso 0.50 1 calc PR A 1
C16 C 1.3347(15) 0.979(2) 0.4047(13) 0.076(4) Uani 0.50 1 d P A 1
H16A H 1.3667 1.0793 0.4489 0.091 Uiso 0.50 1 calc PR A 1
H16B H 1.3302 0.9090 0.4435 0.091 Uiso 0.50 1 calc PR A 1
C17 C 1.1848(9) 0.9175(14) 0.3386(7) 0.076(3) Uani 0.502(11) 1 d P A 1
H17A H 1.1243 0.8055 0.3255 0.091 Uiso 0.502(11) 1 calc PR A 1
H17B H 1.1249 0.9601 0.3677 0.091 Uiso 0.502(11) 1 calc PR A 1
C1A C 1.1492(11) 1.2485(11) 0.3087(8) 0.040(2) Uiso 0.25 1 d P A 2
H1A1 H 1.2092 1.2091 0.3387 0.048 Uiso 0.25 1 calc PR A 2
H1A2 H 1.0969 1.1808 0.2425 0.048 Uiso 0.25 1 calc PR A 2
C2A C 1.1792(18) 1.4940(18) 0.2102(11) 0.074(4) Uiso 0.25 1 d P A 2
H2A1 H 1.1222 1.4123 0.1503 0.111 Uiso 0.25 1 calc PR A 2
H2A2 H 1.2549 1.5862 0.1953 0.111 Uiso 0.25 1 calc PR A 2
H2A3 H 1.1071 1.5143 0.2417 0.111 Uiso 0.25 1 calc PR A 2
C3A C 1.3900(18) 1.594(2) 0.4075(13) 0.060(4) Uiso 0.25 1 d P A 2
H3A1 H 1.3198 1.6272 0.4296 0.090 Uiso 0.25 1 calc PR A 2
H3A2 H 1.4771 1.6790 0.3929 0.090 Uiso 0.25 1 calc PR A 2
H3A3 H 1.4281 1.5624 0.4584 0.090 Uiso 0.25 1 calc PR A 2
C4A C 1.4374(19) 1.4322(19) 0.2331(12) 0.082(4) Uiso 0.25 1 d P A 2
H4A1 H 1.4924 1.3931 0.2673 0.123 Uiso 0.25 1 calc PR A 2
H4A2 H 1.5103 1.5361 0.2317 0.123 Uiso 0.25 1 calc PR A 2
H4A3 H 1.3892 1.3672 0.1668 0.123 Uiso 0.25 1 calc PR A 2
C5A C 0.8552(3) 1.0150(3) 0.3506(2) 0.0529(6) Uani 1 1 d . . .
H5A1 H 0.7891 0.9784 0.2861 0.079 Uiso 1 1 calc R A .
H5A2 H 0.7915 0.9972 0.3990 0.079 Uiso 1 1 calc R . .
H5A3 H 0.9112 0.9603 0.3532 0.079 Uiso 1 1 calc R . .
C10A C 0.8312(16) 0.6362(13) 0.2150(8) 0.075(3) Uani 0.50 1 d P A 2
H10C H 0.9142 0.6859 0.2741 0.090 Uiso 0.50 1 calc PR A 2
H10D H 0.7387 0.6351 0.2325 0.090 Uiso 0.50 1 calc PR A 2
C11A C 0.797(2) 0.4865(19) 0.1770(16) 0.097(6) Uani 0.50 1 d P A 2
H11C H 0.6849 0.4160 0.1653 0.116 Uiso 0.50 1 calc PR A 2
H11D H 0.8490 0.4586 0.2246 0.116 Uiso 0.50 1 calc PR A 2
C12 C 0.828(3) 0.4786(16) 0.0832(17) 0.083(6) Uani 0.50 1 d P A 1
H12A H 0.9299 0.4930 0.1098 0.100 Uiso 0.50 1 calc PR A 1
H12B H 0.7716 0.3848 0.0292 0.100 Uiso 0.50 1 calc PR A 1
C13A C 0.9410(8) 0.6408(7) 0.0870(6) 0.0612(17) Uani 0.50 1 d P A 2
H13C H 1.0514 0.6848 0.1159 0.073 Uiso 0.50 1 calc PR A 2
H13D H 0.9325 0.6523 0.0205 0.073 Uiso 0.50 1 calc PR A 2
C14A C 1.2603(11) 0.8685(11) 0.2318(5) 0.072(2) Uani 0.50 1 d P A 2
H14C H 1.2623 0.8639 0.1628 0.086 Uiso 0.50 1 calc PR A 2
H14D H 1.2063 0.7637 0.2389 0.086 Uiso 0.50 1 calc PR A 2
C15A C 1.4167(15) 0.9571(16) 0.2923(10) 0.080(4) Uani 0.50 1 d P A 2
H15C H 1.4841 1.0431 0.2673 0.096 Uiso 0.50 1 calc PR A 2
H15D H 1.4630 0.8928 0.2957 0.096 Uiso 0.50 1 calc PR A 2
C16A C 1.3917(15) 1.0135(15) 0.3906(11) 0.068(5) Uani 0.498(11) 1 d P A 2
H16C H 1.3823 0.9445 0.4316 0.082 Uiso 0.498(11) 1 calc PR A 2
H16D H 1.4782 1.1170 0.4244 0.082 Uiso 0.498(11) 1 calc PR A 2
C17A C 1.2442(8) 1.0139(9) 0.3681(5) 0.0504(15) Uani 0.50 1 d P A 2
H17C H 1.1695 0.9524 0.4037 0.060 Uiso 0.50 1 calc PR A 2
H17D H 1.2637 1.1190 0.3874 0.060 Uiso 0.50 1 calc PR A 2
B1 B 0.7881(4) 0.9558(4) -0.0130(2) 0.0497(7) Uani 1 1 d . A 1
H1C H 0.8213 0.8815 -0.0286 0.067(9) Uiso 1 1 calc R A 1
H1D H 0.8740 1.0576 -0.0079 0.067(10) Uiso 1 1 calc R A 1
H1E H 0.7018 0.9305 -0.0643 0.101(13) Uiso 1 1 calc R A 1

loop_
_atom_site_aniso_label
_atom_site_aniso_U_11
_atom_site_aniso_U_22
_atom_site_aniso_U_33
_atom_site_aniso_U_23
_atom_site_aniso_U_13
_atom_site_aniso_U_12
Sr1 0.03679(13) 0.03471(14) 0.03183(14) 0.00561(8) 0.00453(8) 0.02105(10)
Si1 0.0447(4) 0.0352(4) 0.0455(4) 0.0067(3) 0.0102(3) 0.0113(3)
Si2 0.0496(4) 0.0400(4) 0.0404(4) 0.0094(3) 0.0198(3) 0.0249(3)
O1 0.0734(13) 0.0389(10) 0.0582(12) 0.0149(8) 0.0109(10) 0.0290(9)
O2 0.038(3) 0.077(3) 0.036(4) 0.020(3) 0.016(2) 0.036(3)
O2A 0.057(5) 0.069(4) 0.036(5) 0.016(3) 0.012(3) 0.048(4)
N1 0.0366(9) 0.0458(11) 0.0411(11) 0.0075(9) 0.0058(8) 0.0227(9)
C1 0.0407(15) 0.0328(15) 0.0323(15) 0.0042(11) 0.0082(12) 0.0191(13)
C2 0.073(3) 0.056(2) 0.068(3) 0.028(2) 0.030(2) 0.018(2)
C3 0.095(4) 0.037(2) 0.069(3) -0.003(2) 0.012(3) 0.016(3)
C4 0.0355(18) 0.074(3) 0.115(4) 0.029(3) -0.001(2) 0.0134(19)
C6 0.0685(19) 0.067(2) 0.0576(19) 0.0141(15) 0.0036(15) 0.0310(16)
C7 0.094(3) 0.070(2) 0.073(2) -0.0088(17) -0.0023(19) 0.058(2)
C8 0.0380(13) 0.0608(18) 0.072(2) 0.0115(15) 0.0048(13) 0.0142(13)
C9 0.0559(15) 0.0690(18) 0.0540(17) 0.0115(14) 0.0096(13) 0.0438(15)
C10 0.064(5) 0.059(5) 0.128(11) 0.048(6) 0.041(6) 0.033(5)
C11 0.140(15) 0.044(6) 0.111(14) -0.009(6) 0.065(11) -0.002(7)
C12A 0.114(10) 0.082(11) 0.129(14) 0.050(9) 0.060(9) 0.065(9)
C13 0.120(7) 0.044(4) 0.059(5) 0.008(3) 0.028(5) 0.034(5)
C14 0.053(4) 0.129(7) 0.084(5) 0.050(5) 0.025(4) 0.064(5)
C15 0.051(5) 0.181(17) 0.089(11) 0.083(12) 0.027(7) 0.060(8)
C16 0.084(10) 0.104(11) 0.049(4) 0.022(6) 0.010(7) 0.055(9)
C17 0.052(4) 0.142(9) 0.072(6) 0.064(6) 0.034(4) 0.063(5)
C5A 0.0517(14) 0.0502(15) 0.0607(18) 0.0215(13) 0.0223(13) 0.0249(12)
C10A 0.122(11) 0.039(4) 0.050(4) 0.009(3) 0.028(6) 0.029(6)
C11A 0.156(18) 0.046(8) 0.085(8) 0.035(7) 0.027(9) 0.043(10)
C12 0.109(12) 0.020(4) 0.091(10) -0.004(5) 0.033(8) 0.015(6)
C13A 0.057(4) 0.035(3) 0.073(5) 0.007(3) 0.004(3) 0.014(3)
C14A 0.112(6) 0.105(6) 0.047(4) 0.021(4) 0.020(4) 0.091(6)
C15A 0.073(7) 0.102(7) 0.107(11) 0.039(8) 0.045(8) 0.069(6)
C16A 0.058(8) 0.061(6) 0.073(11) -0.002(5) -0.019(6) 0.035(6)
C17A 0.045(3) 0.057(4) 0.046(3) 0.015(3) 0.009(3) 0.023(3)
B1 0.0544(16) 0.0564(18) 0.0409(16) 0.0084(13) 0.0049(13) 0.0328(15)

loop_
_atom_type_symbol
_atom_type_description
_atom_type_scat_dispersion_real
_atom_type_scat_dispersion_imag
_atom_type_scat_source
C C 0.0033 0.0016 'International Tables Vol C Tables 4.2.6.8 and 6.1.1.4'
H H 0.0000 0.0000 'International Tables Vol C Tables 4.2.6.8 and 6.1.1.4'
B B 0.0013 0.0007 'International Tables Vol C Tables 4.2.6.8 and 6.1.1.4'
N N 0.0061 0.0033 'International Tables Vol C Tables 4.2.6.8 and 6.1.1.4'
O O 0.0106 0.0060 'International Tables Vol C Tables 4.2.6.8 and 6.1.1.4'
Si Si 0.0817 0.0704 'International Tables Vol C Tables 4.2.6.8 and 6.1.1.4'
Sr Sr -1.5307 3.2498 'International Tables Vol C Tables 4.2.6.8 and 6.1.1.4'

loop_
_geom_angle_atom_site_label_1
_geom_angle_atom_site_label_2
_geom_angle_atom_site_label_3
_geom_angle
_geom_angle_site_symmetry_1
_geom_angle_site_symmetry_3
_geom_angle_publ_flag
O1 Sr1 O2A 70.1(3) . . ?
O1 Sr1 O2 73.4(3) . . ?
O2A Sr1 O2 9.7(2) . . ?
O1 Sr1 N1 84.95(7) . . ?
O2A Sr1 N1 147.7(2) . . ?
O2 Sr1 N1 155.6(2) . . ?
O1 Sr1 C1A 130.2(2) . . ?
O2A Sr1 C1A 75.8(4) . . ?
O2 Sr1 C1A 79.0(4) . . ?
N1 Sr1 C1A 108.2(2) . . ?
O1 Sr1 C1 139.77(8) . . ?
O2A Sr1 C1 93.8(3) . . ?
O2 Sr1 C1 97.0(3) . . ?
N1 Sr1 C1 92.39(8) . . ?
C1A Sr1 C1 18.1(2) . . ?
O1 Sr1 C13A 22.81(13) . . ?
O2A Sr1 C13A 66.7(3) . . ?
O2 Sr1 C13A 66.0(3) . . ?
N1 Sr1 C13A 97.69(13) . . ?
C1A Sr1 C13A 140.5(3) . . ?
C1 Sr1 C13A 156.50(15) . . ?
O1 Sr1 Si2 111.37(5) . . ?
O2A Sr1 Si2 84.6(2) . . ?
O2 Sr1 Si2 91.6(2) . . ?
N1 Sr1 Si2 85.94(5) . . ?
C1A Sr1 Si2 28.9(2) . . ?
C1 Sr1 Si2 28.58(7) . . ?
C13A Sr1 Si2 131.01(14) . . ?
O1 Sr1 Sr1 100.88(5) . 2_775 ?
O2A Sr1 Sr1 131.52(17) . 2_775 ?
O2 Sr1 Sr1 122.44(17) . 2_775 ?
N1 Sr1 Sr1 71.88(4) . 2_775 ?
C1A Sr1 Sr1 129.0(2) . 2_775 ?
C1 Sr1 Sr1 116.41(7) . 2_775 ?
C13A Sr1 Sr1 86.96(14) . 2_775 ?
Si2 Sr1 Sr1 138.905(13) . 2_775 ?
C1A Si1 C1 27.1(3) . . ?
C1A Si1 C3A 118.8(7) . . ?
C1 Si1 C3A 126.5(6) . . ?
C1A Si1 C2 128.3(4) . . ?
C1 Si1 C2 110.64(18) . . ?
C3A Si1 C2 112.3(6) . . ?
C1A Si1 C4A 113.5(6) . . ?
C1 Si1 C4A 124.4(5) . . ?
C3A Si1 C4A 105.7(7) . . ?
C2 Si1 C4A 55.9(5) . . ?
C1A Si1 C3 120.0(4) . . ?
C1 Si1 C3 116.9(2) . . ?
C3A Si1 C3 20.5(4) . . ?
C2 Si1 C3 105.1(2) . . ?
C4A Si1 C3 118.6(6) . . ?
C1A Si1 C4 87.1(4) . . ?
C1 Si1 C4 113.22(18) . . ?
C3A Si1 C4 83.1(5) . . ?
C2 Si1 C4 106.5(2) . . ?
C4A Si1 C4 50.8(5) . . ?
C3 Si1 C4 103.6(3) . . ?
C1A Si1 C2A 108.8(6) . . ?
C1 Si1 C2A 82.0(5) . . ?
C3A Si1 C2A 106.1(7) . . ?
C2 Si1 C2A 46.6(5) . . ?
C4A Si1 C2A 102.3(7) . . ?
C3 Si1 C2A 87.3(5) . . ?
C4 Si1 C2A 153.1(5) . . ?
C1 Si2 C1A 26.5(3) . . ?
C1 Si2 C6 118.75(16) . . ?
C1A Si2 C6 97.0(4) . . ?
C1 Si2 C7 109.40(17) . . ?
C1A Si2 C7 133.8(4) . . ?
C6 Si2 C7 105.76(16) . . ?
C1 Si2 C5A 111.90(13) . . ?
C1A Si2 C5A 107.7(3) . . ?
C6 Si2 C5A 105.93(15) . . ?
C7 Si2 C5A 103.94(16) . . ?
C1 Si2 Sr1 44.67(9) . . ?
C1A Si2 Sr1 44.7(3) . . ?
C6 Si2 Sr1 126.48(12) . . ?
C7 Si2 Sr1 127.63(12) . . ?
C5A Si2 Sr1 67.82(9) . . ?
C10 O1 C13A 113.4(6) . . ?
C10 O1 C10A 23.8(7) . . ?
C13A O1 C10A 102.1(5) . . ?
C10 O1 C13 99.5(7) . . ?
C13A O1 C13 35.3(4) . . ?
C10A O1 C13 102.5(5) . . ?
C10 O1 Sr1 132.5(6) . . ?
C13A O1 Sr1 113.1(3) . . ?
C10A O1 Sr1 132.8(4) . . ?
C13 O1 Sr1 124.5(3) . . ?
C14 O2 C17 107.9(9) . . ?
C14 O2 Sr1 134.9(7) . . ?
C17 O2 Sr1 116.3(5) . . ?
C17A O2A C14A 108.4(9) . . ?
C17A O2A Sr1 128.9(7) . . ?
C14A O2A Sr1 121.7(7) . . ?
C8 N1 C9 108.8(2) . . ?
C8 N1 B1 111.7(2) . . ?
C9 N1 B1 111.4(2) . . ?
C8 N1 Sr1 120.05(17) . . ?
C9 N1 Sr1 117.55(16) . . ?
B1 N1 Sr1 85.13(14) . . ?
Si1 C1 Si2 121.49(17) . . ?
Si1 C1 Sr1 119.28(14) . . ?
Si2 C1 Sr1 106.75(13) . . ?
Si1 C1 H1A 107.0 . . ?
Si2 C1 H1A 107.0 . . ?
Sr1 C1 H1A 17.8 . . ?
Si1 C1 H1B 107.0 . . ?
Si2 C1 H1B 107.0 . . ?
Sr1 C1 H1B 90.2 . . ?
H1A C1 H1B 106.7 . . ?
Si1 C2 H2A 109.5 . . ?
Si1 C2 H2B 109.5 . . ?
Si1 C2 H2C 109.5 . . ?
Si1 C3 H3A 109.5 . . ?
Si1 C3 H3B 109.5 . . ?
Si1 C3 H3C 109.5 . . ?
Si1 C4 H4A 109.5 . . ?
Si1 C4 H4B 109.5 . . ?
Si1 C4 H4C 109.5 . . ?
Si2 C6 H6A 109.5 . . ?
Si2 C6 H6B 109.5 . . ?
H6A C6 H6B 109.5 . . ?
Si2 C6 H6C 109.5 . . ?
H6A C6 H6C 109.5 . . ?
H6B C6 H6C 109.5 . . ?
Si2 C7 H7A 109.5 . . ?
Si2 C7 H7B 109.5 . . ?
H7A C7 H7B 109.5 . . ?
Si2 C7 H7C 109.5 . . ?
H7A C7 H7C 109.5 . . ?
H7B C7 H7C 109.5 . . ?
O1 C10 C11 106.8(13) . . ?
O1 C10 H10A 110.4 . . ?
C11 C10 H10A 110.4 . . ?
O1 C10 H10B 110.4 . . ?
C11 C10 H10B 110.4 . . ?
H10A C10 H10B 108.6 . . ?
C10 C11 C12 105.4(15) . . ?
C10 C11 H11A 110.7 . . ?
C12 C11 H11A 110.7 . . ?
C10 C11 H11B 110.7 . . ?
C12 C11 H11B 110.7 . . ?
H11A C11 H11B 108.8 . . ?
C11A C12A C13A 97.5(14) . . ?
C12 C13 O1 107.8(10) . . ?
C12 C13 H13A 110.1 . . ?
O1 C13 H13A 110.1 . . ?
C12 C13 H13B 110.1 . . ?
O1 C13 H13B 110.1 . . ?
H13A C13 H13B 108.5 . . ?
O2 C14 C15 106.7(9) . . ?
O2 C14 H14A 110.4 . . ?
C15 C14 H14A 110.4 . . ?
O2 C14 H14B 110.4 . . ?
C15 C14 H14B 110.4 . . ?
H14A C14 H14B 108.6 . . ?
C16 C15 C14 109.1(12) . . ?
C16 C15 H15A 109.9 . . ?
C14 C15 H15A 109.9 . . ?
C16 C15 H15B 109.9 . . ?
C14 C15 H15B 109.9 . . ?
H15A C15 H15B 108.3 . . ?
C15 C16 C17 103.5(13) . . ?
C15 C16 H16A 111.1 . . ?
C17 C16 H16A 111.1 . . ?
C15 C16 H16B 111.1 . . ?
C17 C16 H16B 111.1 . . ?
H16A C16 H16B 109.0 . . ?
O2 C17 C16 107.0(9) . . ?
O2 C17 H17A 110.3 . . ?
C16 C17 H17A 110.3 . . ?
O2 C17 H17B 110.3 . . ?
C16 C17 H17B 110.3 . . ?
H17A C17 H17B 108.6 . . ?
Si1 C1A Si2 120.7(5) . . ?
Si1 C1A Sr1 119.7(5) . . ?
Si2 C1A Sr1 106.4(4) . . ?
Si1 C1A H1A1 107.1 . . ?
Si2 C1A H1A1 107.1 . . ?
Sr1 C1A H1A1 91.1 . . ?
Si1 C1A H1A2 107.1 . . ?
Si2 C1A H1A2 107.1 . . ?
Sr1 C1A H1A2 17.2 . . ?
H1A1 C1A H1A2 106.8 . . ?
Si1 C2A H2A1 109.5 . . ?
Si1 C2A H2A2 109.5 . . ?
H2A1 C2A H2A2 109.5 . . ?
Si1 C2A H2A3 109.5 . . ?
H2A1 C2A H2A3 109.5 . . ?
H2A2 C2A H2A3 109.5 . . ?
Si1 C3A H3A1 109.5 . . ?
Si1 C3A H3A2 109.5 . . ?
H3A1 C3A H3A2 109.5 . . ?
Si1 C3A H3A3 109.5 . . ?
H3A1 C3A H3A3 109.5 . . ?
H3A2 C3A H3A3 109.5 . . ?
Si1 C4A H4A1 109.5 . . ?
Si1 C4A H4A2 109.5 . . ?
H4A1 C4A H4A2 109.5 . . ?
Si1 C4A H4A3 109.5 . . ?
H4A1 C4A H4A3 109.5 . . ?
H4A2 C4A H4A3 109.5 . . ?
Si2 C5A H5A1 109.5 . . ?
Si2 C5A H5A2 109.5 . . ?
H5A1 C5A H5A2 109.5 . . ?
Si2 C5A H5A3 109.5 . . ?
H5A1 C5A H5A3 109.5 . . ?
H5A2 C5A H5A3 109.5 . . ?
C11A C10A O1 109.3(11) . . ?
C11A C10A H10C 109.8 . . ?
O1 C10A H10C 109.8 . . ?
C11A C10A H10D 109.8 . . ?
O1 C10A H10D 109.8 . . ?
H10C C10A H10D 108.3 . . ?
C10A C11A C12A 111.4(14) . . ?
C10A C11A H11C 109.4 . . ?
C12A C11A H11C 109.4 . . ?
C10A C11A H11D 109.4 . . ?
C12A C11A H11D 109.4 . . ?
H11C C11A H11D 108.0 . . ?
C13 C12 C11 102.2(16) . . ?
C13 C12 H12A 111.3 . . ?
C11 C12 H12A 111.3 . . ?
C13 C12 H12B 111.3 . . ?
C11 C12 H12B 111.3 . . ?
H12A C12 H12B 109.2 . . ?
O1 C13A C12A 109.6(12) . . ?
O1 C13A Sr1 44.1(2) . . ?
C12A C13A Sr1 153.7(11) . . ?
O1 C13A H13C 109.8 . . ?
C12A C13A H13C 109.8 . . ?
Sr1 C13A H13C 85.1 . . ?
O1 C13A H13D 109.8 . . ?
C12A C13A H13D 109.8 . . ?
Sr1 C13A H13D 84.5 . . ?
H13C C13A H13D 108.2 . . ?
O2A C14A C15A 103.7(8) . . ?
O2A C14A H14C 111.0 . . ?
C15A C14A H14C 111.0 . . ?
O2A C14A H14D 111.0 . . ?
C15A C14A H14D 111.0 . . ?
H14C C14A H14D 109.0 . . ?
C14A C15A C16A 103.1(9) . . ?
C14A C15A H15C 111.2 . . ?
C16A C15A H15C 111.2 . . ?
C14A C15A H15D 111.2 . . ?
C16A C15A H15D 111.2 . . ?
H15C C15A H15D 109.1 . . ?
C17A C16A C15A 104.6(10) . . ?
C17A C16A H16C 110.8 . . ?
C15A C16A H16C 110.8 . . ?
C17A C16A H16D 110.8 . . ?
C15A C16A H16D 110.8 . . ?
H16C C16A H16D 108.9 . . ?
O2A C17A C16A 107.1(8) . . ?
O2A C17A H17C 110.3 . . ?
C16A C17A H17C 110.3 . . ?
O2A C17A H17D 110.3 . . ?
C16A C17A H17D 110.3 . . ?
H17C C17A H17D 108.5 . . ?

loop_
_geom_bond_atom_site_label_1
_geom_bond_atom_site_label_2
_geom_bond_distance
_geom_bond_site_symmetry_2
_geom_bond_publ_flag
Sr1 O1 2.5846(18) . ?
Sr1 O2A 2.588(12) . ?
Sr1 O2 2.614(13) . ?
Sr1 N1 2.6733(19) . ?
Sr1 C1A 2.681(10) . ?
Sr1 C1 2.686(3) . ?
Sr1 C13A 3.416(7) . ?
Sr1 Si2 3.6591(7) . ?
Sr1 Sr1 4.3927(4) 2_775 ?
Si1 C1A 1.800(10) . ?
Si1 C1 1.804(3) . ?
Si1 C3A 1.859(17) . ?
Si1 C2 1.860(4) . ?
Si1 C4A 1.869(16) . ?
Si1 C3 1.891(5) . ?
Si1 C4 1.901(5) . ?
Si1 C2A 1.959(15) . ?
Si2 C1 1.828(3) . ?
Si2 C1A 1.846(10) . ?
Si2 C6 1.864(3) . ?
Si2 C7 1.882(3) . ?
Si2 C5A 1.891(3) . ?
O1 C10 1.432(14) . ?
O1 C13A 1.439(7) . ?
O1 C10A 1.444(13) . ?
O1 C13 1.491(7) . ?
O2 C14 1.417(10) . ?
O2 C17 1.466(11) . ?
O2A C17A 1.394(14) . ?
O2A C14A 1.462(11) . ?
N1 C8 1.455(3) . ?
N1 C9 1.475(3) . ?
N1 B1 1.519(4) . ?
C1 H1A 0.9900 . ?
C1 H1B 0.9900 . ?
C2 H2A 0.9800 . ?
C2 H2B 0.9800 . ?
C2 H2C 0.9800 . ?
C3 H3A 0.9800 . ?
C3 H3B 0.9800 . ?
C3 H3C 0.9800 . ?
C4 H4A 0.9800 . ?
C4 H4B 0.9800 . ?
C4 H4C 0.9800 . ?
C6 H6A 0.9800 . ?
C6 H6B 0.9800 . ?
C6 H6C 0.9800 . ?
C7 H7A 0.9800 . ?
C7 H7B 0.9800 . ?
C7 H7C 0.9800 . ?
C8 H8A 0.9800 . ?
C8 H8B 0.9800 . ?
C8 H8C 0.9800 . ?
C9 H9A 0.9800 . ?
C9 H9B 0.9800 . ?
C9 H9C 0.9800 . ?
C10 C11 1.47(2) . ?
C10 H10A 0.9900 . ?
C10 H10B 0.9900 . ?
C11 C12 1.48(4) . ?
C11 H11A 0.9900 . ?
C11 H11B 0.9900 . ?
C12A C11A 1.50(4) . ?
C12A C13A 1.55(3) . ?
C13 C12 1.32(2) . ?
C13 H13A 0.9900 . ?
C13 H13B 0.9900 . ?
C14 C15 1.478(13) . ?
C14 H14A 0.9900 . ?
C14 H14B 0.9900 . ?
C15 C16 1.462(17) . ?
C15 H15A 0.9900 . ?
C15 H15B 0.9900 . ?
C16 C17 1.476(17) . ?
C16 H16A 0.9900 . ?
C16 H16B 0.9900 . ?
C17 H17A 0.9900 . ?
C17 H17B 0.9900 . ?
C1A H1A1 0.9900 . ?
C1A H1A2 0.9900 . ?
C2A H2A1 0.9800 . ?
C2A H2A2 0.9800 . ?
C2A H2A3 0.9800 . ?
C3A H3A1 0.9800 . ?
C3A H3A2 0.9800 . ?
C3A H3A3 0.9800 . ?
C4A H4A1 0.9800 . ?
C4A H4A2 0.9800 . ?
C4A H4A3 0.9800 . ?
C5A H5A1 0.9800 . ?
C5A H5A2 0.9800 . ?
C5A H5A3 0.9800 . ?
C10A C11A 1.41(2) . ?
C10A H10C 0.9900 . ?
C10A H10D 0.9900 . ?
C11A H11C 0.9900 . ?
C11A H11D 0.9900 . ?
C12 H12A 0.9900 . ?
C12 H12B 0.9900 . ?
C13A H13C 0.9900 . ?
C13A H13D 0.9900 . ?
C14A C15A 1.467(15) . ?
C14A H14C 0.9900 . ?
C14A H14D 0.9900 . ?
C15A C16A 1.523(17) . ?
C15A H15C 0.9900 . ?
C15A H15D 0.9900 . ?
C16A C17A 1.501(14) . ?
C16A H16C 0.9900 . ?
C16A H16D 0.9900 . ?
C17A H17C 0.9900 . ?
C17A H17D 0.9900 . ?
B1 H1C 0.9800 . ?
B1 H1D 0.9800 . ?
B1 H1E 0.9800 . ?

loop_
_geom_torsion_atom_site_label_1
_geom_torsion_atom_site_label_2
_geom_torsion_atom_site_label_3
_geom_torsion_atom_site_label_4
_geom_torsion
_geom_torsion_site_symmetry_1
_geom_torsion_site_symmetry_2
_geom_torsion_site_symmetry_3
_geom_torsion_site_symmetry_4
_geom_torsion_publ_flag
O1 Sr1 Si2 C1 174.46(16) . . . . ?
O2A Sr1 Si2 C1 108.4(3) . . . . ?
O2 Sr1 Si2 C1 101.7(3) . . . . ?
N1 Sr1 Si2 C1 -102.58(16) . . . . ?
C1A Sr1 Si2 C1 38.1(5) . . . . ?
C13A Sr1 Si2 C1 160.8(2) . . . . ?
Sr1 Sr1 Si2 C1 -46.35(15) 2_775 . . . ?
O1 Sr1 Si2 C1A 136.4(5) . . . . ?
O2A Sr1 Si2 C1A 70.3(6) . . . . ?
O2 Sr1 Si2 C1A 63.6(6) . . . . ?
N1 Sr1 Si2 C1A -140.7(5) . . . . ?
C1 Sr1 Si2 C1A -38.1(5) . . . . ?
C13A Sr1 Si2 C1A 122.7(5) . . . . ?
Sr1 Sr1 Si2 C1A -84.5(5) 2_775 . . . ?
O1 Sr1 Si2 C6 78.56(15) . . . . ?
O2A Sr1 Si2 C6 12.5(3) . . . . ?
O2 Sr1 Si2 C6 5.8(3) . . . . ?
N1 Sr1 Si2 C6 161.52(15) . . . . ?
C1A Sr1 Si2 C6 -57.8(5) . . . . ?
C1 Sr1 Si2 C6 -95.9(2) . . . . ?
C13A Sr1 Si2 C6 64.9(2) . . . . ?
Sr1 Sr1 Si2 C6 -142.25(14) 2_775 . . . ?
O1 Sr1 Si2 C7 -106.11(18) . . . . ?
O2A Sr1 Si2 C7 -172.2(3) . . . . ?
O2 Sr1 Si2 C7 -178.9(3) . . . . ?
N1 Sr1 Si2 C7 -23.15(18) . . . . ?
C1A Sr1 Si2 C7 117.5(5) . . . . ?
C1 Sr1 Si2 C7 79.4(2) . . . . ?
C13A Sr1 Si2 C7 -119.8(2) . . . . ?
Sr1 Sr1 Si2 C7 33.08(18) 2_775 . . . ?
O1 Sr1 Si2 C5A -15.29(11) . . . . ?
O2A Sr1 Si2 C5A -81.4(3) . . . . ?
O2 Sr1 Si2 C5A -88.0(3) . . . . ?
N1 Sr1 Si2 C5A 67.67(11) . . . . ?
C1A Sr1 Si2 C5A -151.6(5) . . . . ?
C1 Sr1 Si2 C5A 170.25(18) . . . . ?
C13A Sr1 Si2 C5A -29.0(2) . . . . ?
Sr1 Sr1 Si2 C5A 123.90(10) 2_775 . . . ?
O2A Sr1 O1 C10 90.5(7) . . . . ?
O2 Sr1 O1 C10 100.0(7) . . . . ?
N1 Sr1 O1 C10 -68.7(7) . . . . ?
C1A Sr1 O1 C10 40.9(8) . . . . ?
C1 Sr1 O1 C10 19.1(7) . . . . ?
C13A Sr1 O1 C10 167.5(8) . . . . ?
Si2 Sr1 O1 C10 15.0(7) . . . . ?
Sr1 Sr1 O1 C10 -139.1(7) 2_775 . . . ?
O2A Sr1 O1 C13A -77.0(4) . . . . ?
O2 Sr1 O1 C13A -67.4(4) . . . . ?
N1 Sr1 O1 C13A 123.8(4) . . . . ?
C1A Sr1 O1 C13A -126.6(5) . . . . ?
C1 Sr1 O1 C13A -148.4(4) . . . . ?
Si2 Sr1 O1 C13A -152.5(4) . . . . ?
Sr1 Sr1 O1 C13A 53.4(4) 2_775 . . . ?
O2A Sr1 O1 C10A 57.9(8) . . . . ?
O2 Sr1 O1 C10A 67.4(8) . . . . ?
N1 Sr1 O1 C10A -101.3(7) . . . . ?
C1A Sr1 O1 C10A 8.3(8) . . . . ?
C1 Sr1 O1 C10A -13.6(8) . . . . ?
C13A Sr1 O1 C10A 134.9(9) . . . . ?
Si2 Sr1 O1 C10A -17.7(7) . . . . ?
Sr1 Sr1 O1 C10A -171.7(7) 2_775 . . . ?
O2A Sr1 O1 C13 -115.4(6) . . . . ?
O2 Sr1 O1 C13 -105.9(6) . . . . ?
N1 Sr1 O1 C13 85.4(6) . . . . ?
C1A Sr1 O1 C13 -165.0(6) . . . . ?
C1 Sr1 O1 C13 173.1(6) . . . . ?
C13A Sr1 O1 C13 -38.4(5) . . . . ?
Si2 Sr1 O1 C13 169.0(5) . . . . ?
Sr1 Sr1 O1 C13 15.0(6) 2_775 . . . ?
O1 Sr1 O2 C14 124.7(13) . . . . ?
O2A Sr1 O2 C14 -167(5) . . . . ?
N1 Sr1 O2 C14 152.9(8) . . . . ?
C1A Sr1 O2 C14 -97.2(13) . . . . ?
C1 Sr1 O2 C14 -95.3(12) . . . . ?
C13A Sr1 O2 C14 101.7(12) . . . . ?
Si2 Sr1 O2 C14 -123.4(12) . . . . ?
Sr1 Sr1 O2 C14 32.3(14) 2_775 . . . ?
O1 Sr1 O2 C17 -67.6(9) . . . . ?
O2A Sr1 O2 C17 1(3) . . . . ?
N1 Sr1 O2 C17 -39.5(14) . . . . ?
C1A Sr1 O2 C17 70.5(10) . . . . ?
C1 Sr1 O2 C17 72.4(10) . . . . ?
C13A Sr1 O2 C17 -90.7(10) . . . . ?
Si2 Sr1 O2 C17 44.2(10) . . . . ?
Sr1 Sr1 O2 C17 -160.1(8) 2_775 . . . ?
O1 Sr1 O2A C17A -122.9(8) . . . . ?
O2 Sr1 O2A C17A 129(4) . . . . ?
N1 Sr1 O2A C17A -81.4(11) . . . . ?
C1A Sr1 O2A C17A 20.2(8) . . . . ?
C1 Sr1 O2A C17A 19.2(8) . . . . ?
C13A Sr1 O2A C17A -147.2(9) . . . . ?
Si2 Sr1 O2A C17A -7.9(8) . . . . ?
Sr1 Sr1 O2A C17A 150.1(6) 2_775 . . . ?
O1 Sr1 O2A C14A 69.7(8) . . . . ?
O2 Sr1 O2A C14A -39(3) . . . . ?
N1 Sr1 O2A C14A 111.3(7) . . . . ?
C1A Sr1 O2A C14A -147.2(9) . . . . ?
C1 Sr1 O2A C14A -148.1(8) . . . . ?
C13A Sr1 O2A C14A 45.4(8) . . . . ?
Si2 Sr1 O2A C14A -175.2(8) . . . . ?
Sr1 Sr1 O2A C14A -17.2(10) 2_775 . . . ?
O1 Sr1 N1 C8 10.6(2) . . . . ?
O2A Sr1 N1 C8 -28.2(5) . . . . ?
O2 Sr1 N1 C8 -16.4(7) . . . . ?
C1A Sr1 N1 C8 -120.2(3) . . . . ?
C1 Sr1 N1 C8 -129.2(2) . . . . ?
C13A Sr1 N1 C8 29.5(2) . . . . ?
Si2 Sr1 N1 C8 -101.3(2) . . . . ?
Sr1 Sr1 N1 C8 113.8(2) 2_775 . . . ?
O1 Sr1 N1 C9 146.70(19) . . . . ?
O2A Sr1 N1 C9 108.0(5) . . . . ?
O2 Sr1 N1 C9 119.7(6) . . . . ?
C1A Sr1 N1 C9 16.0(3) . . . . ?
C1 Sr1 N1 C9 6.9(2) . . . . ?
C13A Sr1 N1 C9 165.7(2) . . . . ?
Si2 Sr1 N1 C9 34.80(18) . . . . ?
Sr1 Sr1 N1 C9 -110.11(19) 2_775 . . . ?
O1 Sr1 N1 B1 -101.72(16) . . . . ?
O2A Sr1 N1 B1 -140.5(5) . . . . ?
O2 Sr1 N1 B1 -128.7(6) . . . . ?
C1A Sr1 N1 B1 127.5(3) . . . . ?
C1 Sr1 N1 B1 118.51(16) . . . . ?
C13A Sr1 N1 B1 -82.8(2) . . . . ?
Si2 Sr1 N1 B1 146.37(15) . . . . ?
Sr1 Sr1 N1 B1 1.47(14) 2_775 . . . ?
C1A Si1 C1 Si2 66.2(7) . . . . ?
C3A Si1 C1 Si2 -16.3(7) . . . . ?
C2 Si1 C1 Si2 -157.8(2) . . . . ?
C4A Si1 C1 Si2 140.1(6) . . . . ?
C3 Si1 C1 Si2 -37.6(3) . . . . ?
C4 Si1 C1 Si2 82.7(3) . . . . ?
C2A Si1 C1 Si2 -120.4(5) . . . . ?
C1A Si1 C1 Sr1 -70.7(7) . . . . ?
C3A Si1 C1 Sr1 -153.2(6) . . . . ?
C2 Si1 C1 Sr1 65.2(2) . . . . ?
C4A Si1 C1 Sr1 3.1(7) . . . . ?
C3 Si1 C1 Sr1 -174.6(2) . . . . ?
C4 Si1 C1 Sr1 -54.2(3) . . . . ?
C2A Si1 C1 Sr1 102.6(5) . . . . ?
C1A Si2 C1 Si1 -65.3(7) . . . . ?
C6 Si2 C1 Si1 -27.4(3) . . . . ?
C7 Si2 C1 Si1 94.1(2) . . . . ?
C5A Si2 C1 Si1 -151.30(18) . . . . ?
Sr1 Si2 C1 Si1 -141.6(3) . . . . ?
C1A Si2 C1 Sr1 76.2(7) . . . . ?
C6 Si2 C1 Sr1 114.18(16) . . . . ?
C7 Si2 C1 Sr1 -124.37(15) . . . . ?
C5A Si2 C1 Sr1 -9.73(18) . . . . ?
O1 Sr1 C1 Si1 134.57(14) . . . . ?
O2A Sr1 C1 Si1 71.3(2) . . . . ?
O2 Sr1 C1 Si1 62.1(2) . . . . ?
N1 Sr1 C1 Si1 -140.42(17) . . . . ?
C1A Sr1 C1 Si1 68.3(7) . . . . ?
C13A Sr1 C1 Si1 104.0(4) . . . . ?
Si2 Sr1 C1 Si1 142.6(3) . . . . ?
Sr1 Sr1 C1 Si1 -69.50(18) 2_775 . . . ?
O1 Sr1 C1 Si2 -8.0(2) . . . . ?
O2A Sr1 C1 Si2 -71.3(2) . . . . ?
O2 Sr1 C1 Si2 -80.4(2) . . . . ?
N1 Sr1 C1 Si2 77.00(14) . . . . ?
C1A Sr1 C1 Si2 -74.3(7) . . . . ?
C13A Sr1 C1 Si2 -38.6(4) . . . . ?
Sr1 Sr1 C1 Si2 147.93(10) 2_775 . . . ?
C13A O1 C10 C11 -10.7(14) . . . . ?
C10A O1 C10 C11 -76(2) . . . . ?
C13 O1 C10 C11 23.2(13) . . . . ?
Sr1 O1 C10 C11 -178.2(10) . . . . ?
O1 C10 C11 C12 -0.8(19) . . . . ?
C10 O1 C13 C12 -42.3(14) . . . . ?
C13A O1 C13 C12 75.2(14) . . . . ?
C10A O1 C13 C12 -18.2(14) . . . . ?
Sr1 O1 C13 C12 156.8(11) . . . . ?
C17 O2 C14 C15 -10.8(16) . . . . ?
Sr1 O2 C14 C15 157.5(13) . . . . ?
O2 C14 C15 C16 -5(2) . . . . ?
C14 C15 C16 C17 18(2) . . . . ?
C14 O2 C17 C16 22.4(15) . . . . ?
Sr1 O2 C17 C16 -148.5(10) . . . . ?
C15 C16 C17 O2 -24.2(18) . . . . ?
C1 Si1 C1A Si2 -64.0(7) . . . . ?
C3A Si1 C1A Si2 50.6(9) . . . . ?
C2 Si1 C1A Si2 -120.0(6) . . . . ?
C4A Si1 C1A Si2 175.8(7) . . . . ?
C3 Si1 C1A Si2 27.1(9) . . . . ?
C4 Si1 C1A Si2 131.1(7) . . . . ?
C2A Si1 C1A Si2 -71.0(8) . . . . ?
C1 Si1 C1A Sr1 71.7(7) . . . . ?
C3A Si1 C1A Sr1 -173.7(6) . . . . ?
C2 Si1 C1A Sr1 15.7(8) . . . . ?
C4A Si1 C1A Sr1 -48.5(8) . . . . ?
C3 Si1 C1A Sr1 162.8(4) . . . . ?
C4 Si1 C1A Sr1 -93.1(5) . . . . ?
C2A Si1 C1A Sr1 64.8(7) . . . . ?
C1 Si2 C1A Si1 64.6(7) . . . . ?
C6 Si2 C1A Si1 -82.5(6) . . . . ?
C7 Si2 C1A Si1 37.3(9) . . . . ?
C5A Si2 C1A Si1 168.3(5) . . . . ?
Sr1 Si2 C1A Si1 140.8(9) . . . . ?
C1 Si2 C1A Sr1 -76.2(7) . . . . ?
C6 Si2 C1A Sr1 136.7(3) . . . . ?
C7 Si2 C1A Sr1 -103.5(4) . . . . ?
C5A Si2 C1A Sr1 27.5(5) . . . . ?
O1 Sr1 C1A Si1 161.5(4) . . . . ?
O2A Sr1 C1A Si1 113.9(6) . . . . ?
O2 Sr1 C1A Si1 104.5(6) . . . . ?
N1 Sr1 C1A Si1 -99.6(5) . . . . ?
C1 Sr1 C1A Si1 -69.2(8) . . . . ?
C13A Sr1 C1A Si1 132.2(5) . . . . ?
Si2 Sr1 C1A Si1 -141.3(9) . . . . ?
Sr1 Sr1 C1A Si1 -18.6(7) 2_775 . . . ?
O1 Sr1 C1A Si2 -57.3(6) . . . . ?
O2A Sr1 C1A Si2 -104.9(5) . . . . ?
O2 Sr1 C1A Si2 -114.2(5) . . . . ?
N1 Sr1 C1A Si2 41.7(5) . . . . ?
C1 Sr1 C1A Si2 72.1(7) . . . . ?
C13A Sr1 C1A Si2 -86.5(6) . . . . ?
Sr1 Sr1 C1A Si2 122.7(3) 2_775 . . . ?
C10 O1 C10A C11A 95(3) . . . . ?
C13A O1 C10A C11A -26.5(13) . . . . ?
C13 O1 C10A C11A 9.7(14) . . . . ?
Sr1 O1 C10A C11A -164.7(10) . . . . ?
O1 C10A C11A C12A 11(2) . . . . ?
C13A C12A C11A C10A 9(2) . . . . ?
O1 C13 C12 C11 42.0(16) . . . . ?
C10 C11 C12 C13 -25(2) . . . . ?
C10 O1 C13A C12A 10.5(15) . . . . ?
C10A O1 C13A C12A 32.7(15) . . . . ?
C13 O1 C13A C12A -61.9(14) . . . . ?
Sr1 O1 C13A C12A -179.5(13) . . . . ?
C10 O1 C13A Sr1 -170.0(7) . . . . ?
C10A O1 C13A Sr1 -147.9(6) . . . . ?
C13 O1 C13A Sr1 117.6(7) . . . . ?
C11A C12A C13A O1 -25.6(19) . . . . ?
C11A C12A C13A Sr1 -26(4) . . . . ?
O2A Sr1 C13A O1 93.9(4) . . . . ?
O2 Sr1 C13A O1 104.4(4) . . . . ?
N1 Sr1 C13A O1 -56.6(4) . . . . ?
C1A Sr1 C13A O1 74.5(5) . . . . ?
C1 Sr1 C13A O1 58.0(6) . . . . ?
Si2 Sr1 C13A O1 34.7(4) . . . . ?
Sr1 Sr1 C13A O1 -127.9(4) 2_775 . . . ?
O1 Sr1 C13A C12A 1(3) . . . . ?
O2A Sr1 C13A C12A 95(3) . . . . ?
O2 Sr1 C13A C12A 106(3) . . . . ?
N1 Sr1 C13A C12A -56(3) . . . . ?
C1A Sr1 C13A C12A 76(3) . . . . ?
C1 Sr1 C13A C12A 59(3) . . . . ?
Si2 Sr1 C13A C12A 36(3) . . . . ?
Sr1 Sr1 C13A C12A -127(3) 2_775 . . . ?
C17A O2A C14A C15A -34.3(11) . . . . ?
Sr1 O2A C14A C15A 135.3(9) . . . . ?
O2A C14A C15A C16A 35.4(11) . . . . ?
C14A C15A C16A C17A -24.9(11) . . . . ?
C14A O2A C17A C16A 18.0(11) . . . . ?
Sr1 O2A C17A C16A -150.6(8) . . . . ?
C15A C16A C17A O2A 4.6(12) . . . . ?
